data_4123690
loop_
_publ_author_name
'Wang, Xueqiang'
'Liu, Yu'
'Martin, Ruben'

_publ_section_title
;
 Ni-Catalyzed Divergent Cyclization/Carboxylation of Unactivated Primary
 and Secondary Alkyl Halides with CO2.
;
_journal_issue 20
_journal_name_full 'Journal of the American Chemical Society'
_journal_page_first 6476
_journal_page_last 6479
_journal_paper_doi 10.1021/jacs.5b03340
_journal_volume 137
_journal_year 2015
_chemical_formula_sum 'C17 H14 O2'
_chemical_formula_weight 250.28
_chemical_name_systematic
;
 ?
;
_space_group_IT_number 2
_space_group_name_Hall '-P 1'
_symmetry_cell_setting triclinic
_symmetry_space_group_name_Hall '-P 1'
_symmetry_space_group_name_H-M 'P -1'
_atom_sites_solution_hydrogens geom
_audit_creation_method SHELXL-2014
_cell_angle_alpha 91.607(5)
_cell_angle_beta 95.157(4)
_cell_angle_gamma 90.745(5)
_cell_formula_units_Z 2
_cell_length_a 5.6858(12)
_cell_length_b 7.8358(17)
_cell_length_c 14.314(3)
_cell_measurement_reflns_used 3714
_cell_measurement_temperature 100(2)
_cell_measurement_theta_max 35.69
_cell_measurement_theta_min 2.86
_cell_volume 634.8(2)
_computing_cell_refinement 'Bruker APEX2 v2011.4-0'
_computing_data_collection 'Bruker APEX2 v2011.4-0'
_computing_data_reduction 'Bruker SAINT V7.60A'
_computing_molecular_graphics 'Bruker SHELXTL'
_computing_publication_material 'Bruker SHELXTL'
_computing_structure_refinement 'SHELXL-2014 (Sheldrick, 2014)'
_computing_structure_solution Sir2011
_diffrn_ambient_temperature 100(2)
_diffrn_detector_area_resol_mean 512
_diffrn_detector_type '4K CCD area detector APEX II'
_diffrn_measured_fraction_theta_full 0.987
_diffrn_measured_fraction_theta_max 0.919
_diffrn_measurement_device_type 'APEX DUO Kappa 4-axis goniometer'
_diffrn_measurement_method
;
 Fullsphere data collection, phi and omega scans
;
_diffrn_measurement_specimen_support 'magnetic support with MicroMount'
_diffrn_radiation_monochromator 'Quazar MX Multilayer Optics'
_diffrn_radiation_type MoK\a
_diffrn_radiation_wavelength 0.71073
_diffrn_reflns_av_R_equivalents 0.0248
_diffrn_reflns_av_unetI/netI 0.0394
_diffrn_reflns_Laue_measured_fraction_full 0.987
_diffrn_reflns_Laue_measured_fraction_max 0.919
_diffrn_reflns_limit_h_max 8
_diffrn_reflns_limit_h_min -9
_diffrn_reflns_limit_k_max 12
_diffrn_reflns_limit_k_min -6
_diffrn_reflns_limit_l_max 22
_diffrn_reflns_limit_l_min -23
_diffrn_reflns_number 9944
_diffrn_reflns_point_group_measured_fraction_full 0.987
_diffrn_reflns_point_group_measured_fraction_max 0.919
_diffrn_reflns_theta_full 25.242
_diffrn_reflns_theta_max 35.771
_diffrn_reflns_theta_min 2.601
_diffrn_source 'Microfocus source E025 IuS'
_diffrn_source_current 0.6
_diffrn_source_power 50
_diffrn_source_size '0.2 mm x 0.2 mm fine focus'
_diffrn_source_type 'Bruker APEX DUO'
_exptl_absorpt_coefficient_mu 0.085
_exptl_absorpt_correction_T_max 0.997
_exptl_absorpt_correction_T_min 0.811
_exptl_absorpt_correction_type empirical
_exptl_absorpt_process_details
; 
 SADABS Version 2008/1 Bruker-Nonius
 Blessing, Acta Cryst. (1995) A51 33-38
;
_exptl_crystal_colour colourless
_exptl_crystal_density_diffrn 1.309
_exptl_crystal_description plate
_exptl_crystal_F_000 264
_exptl_crystal_size_max 0.25
_exptl_crystal_size_mid 0.25
_exptl_crystal_size_min 0.03
_refine_diff_density_max 0.607
_refine_diff_density_min -0.225
_refine_diff_density_rms 0.062
_refine_ls_extinction_method none
_refine_ls_goodness_of_fit_ref 1.046
_refine_ls_hydrogen_treatment mixed
_refine_ls_matrix_type full
_refine_ls_number_parameters 174
_refine_ls_number_reflns 5433
_refine_ls_number_restraints 0
_refine_ls_restrained_S_all 1.046
_refine_ls_R_factor_all 0.0716
_refine_ls_R_factor_gt 0.0505
_refine_ls_shift/su_max 0.000
_refine_ls_shift/su_mean 0.000
_refine_ls_structure_factor_coef Fsqd
_refine_ls_weighting_details 'w=1/[\s^2^(Fo^2^)+(0.0801P)^2^+0.1151P] where P=(Fo^2^+2Fc^2^)/3'
_refine_ls_weighting_scheme calc
_refine_ls_wR_factor_gt 0.1326
_refine_ls_wR_factor_ref 0.1468
_reflns_Friedel_coverage 0.000
_reflns_number_gt 4096
_reflns_number_total 5433
_reflns_threshold_expression 'I > 2\s(I)'
_cod_data_source_file ja5b03340_si_001.cif
_cod_data_source_block mo_JW4_109_0m
_cod_depositor_comments
;
The following automatic conversions were performed:

'_symmetry_cell_setting' value 'Triclinic' changed to 'triclinic'
according to
/usr/data/users/saulius/crontab/automatic-downloads/rss-feeds/ACS/lib/dictionaries/cif_core.dic
dictionary named 'cif_core.dic' version 2.4.2 from 2011-04-26.

Automatic conversion script
Id: cif_fix_values 3271 2015-04-21 07:52:19Z andrius 

 Adding full bibliography for 4123690--4123692.cif.
;
_cod_original_sg_symbol_H-M P-1
_cod_database_code 4123690
_shelx_space_group_comment
;
The symmetry employed for this shelxl refinement is uniquely defined
by the following loop, which should always be used as a source of
symmetry information in preference to the above space-group names.
They are only intended as comments.
;
_shelx_estimated_absorpt_t_min 0.979
_shelx_estimated_absorpt_t_max 0.997
_shelxl_version_number 2014-3

loop_
_space_group_symop_operation_xyz
'x, y, z'
'-x, -y, -z'

loop_
_atom_site_label
_atom_site_type_symbol
_atom_site_fract_x
_atom_site_fract_y
_atom_site_fract_z
_atom_site_U_iso_or_equiv
_atom_site_adp_type
_atom_site_occupancy
_atom_site_site_symmetry_order
_atom_site_calc_flag
_atom_site_refinement_flags_posn
_atom_site_refinement_flags_adp
O1 O 0.86272(15) 0.09093(10) 0.39453(6) 0.02502(18) Uani 1 1 d . .
H1 H 0.985(3) 0.1051(12) 0.4434(11) 0.038 Uiso 1 1 calc R U
O2 O 0.78138(15) -0.13894(10) 0.47657(6) 0.0271(2) Uani 1 1 d . .
C1 C 0.41448(16) -0.23239(11) 0.33091(6) 0.01449(16) Uani 1 1 d . .
C2 C 0.39384(19) -0.35033(13) 0.41260(7) 0.0207(2) Uani 1 1 d . .
H2A H 0.3986 -0.2836 0.4725 0.025 Uiso 1 1 calc R U
H2B H 0.5248 -0.4326 0.4167 0.025 Uiso 1 1 calc R U
C3 C 0.1539(2) -0.44483(14) 0.39215(7) 0.0221(2) Uani 1 1 d . .
H3A H 0.1700 -0.5684 0.4033 0.027 Uiso 1 1 calc R U
H3B H 0.0354 -0.3978 0.4320 0.027 Uiso 1 1 calc R U
C4 C 0.08469(17) -0.41383(12) 0.29011(7) 0.01647(17) Uani 1 1 d . .
C5 C -0.10457(18) -0.48638(13) 0.23292(7) 0.01999(19) Uani 1 1 d . .
H5 H -0.2128 -0.5623 0.2579 0.024 Uiso 1 1 calc R U
C6 C -0.13148(18) -0.44522(12) 0.13870(7) 0.01971(19) Uani 1 1 d . .
H6 H -0.2620 -0.4909 0.0994 0.024 Uiso 1 1 calc R U
C7 C 0.03142(17) -0.33739(12) 0.10119(7) 0.01720(18) Uani 1 1 d . .
H7 H 0.0155 -0.3159 0.0360 0.021 Uiso 1 1 calc R U
C8 C 0.21665(16) -0.26111(11) 0.15830(6) 0.01440(16) Uani 1 1 d . .
H8 H 0.3257 -0.1866 0.1327 0.017 Uiso 1 1 calc R U
C9 C 0.23978(15) -0.29604(11) 0.25434(6) 0.01328(16) Uani 1 1 d . .
C10 C 0.55824(16) -0.09268(11) 0.32905(6) 0.01418(16) Uani 1 1 d . .
C11 C 0.54541(15) 0.02131(11) 0.24705(6) 0.01244(15) Uani 1 1 d . .
C12 C 0.35597(16) 0.13170(12) 0.23082(7) 0.01635(17) Uani 1 1 d . .
H12 H 0.2435 0.1438 0.2757 0.020 Uiso 1 1 calc R U
C13 C 0.33206(18) 0.22437(13) 0.14851(7) 0.01977(19) Uani 1 1 d . .
H13 H 0.2043 0.3004 0.1379 0.024 Uiso 1 1 calc R U
C14 C 0.49425(19) 0.20566(12) 0.08229(7) 0.01943(19) Uani 1 1 d . .
H14 H 0.4734 0.2647 0.0251 0.023 Uiso 1 1 calc R U
C15 C 0.68769(18) 0.10025(13) 0.09961(7) 0.01876(18) Uani 1 1 d . .
H15 H 0.8012 0.0897 0.0551 0.023 Uiso 1 1 calc R U
C16 C 0.71426(16) 0.01050(12) 0.18229(7) 0.01591(17) Uani 1 1 d . .
H16 H 0.8487 -0.0588 0.1948 0.019 Uiso 1 1 calc R U
C17 C 0.74038(17) -0.05053(12) 0.40686(7) 0.01750(18) Uani 1 1 d . .

loop_
_atom_site_aniso_label
_atom_site_aniso_U_11
_atom_site_aniso_U_22
_atom_site_aniso_U_33
_atom_site_aniso_U_23
_atom_site_aniso_U_13
_atom_site_aniso_U_12
O1 0.0279(4) 0.0233(4) 0.0212(4) 0.0059(3) -0.0125(3) -0.0106(3)
O2 0.0306(4) 0.0267(4) 0.0213(4) 0.0090(3) -0.0139(3) -0.0100(3)
C1 0.0145(4) 0.0156(4) 0.0129(4) 0.0016(3) -0.0016(3) 0.0001(3)
C2 0.0245(5) 0.0218(5) 0.0151(4) 0.0064(3) -0.0022(3) -0.0045(3)
C3 0.0269(5) 0.0220(5) 0.0175(4) 0.0048(3) 0.0019(4) -0.0063(4)
C4 0.0166(4) 0.0155(4) 0.0174(4) 0.0007(3) 0.0023(3) -0.0019(3)
C5 0.0168(4) 0.0182(4) 0.0248(5) 0.0003(3) 0.0018(3) -0.0047(3)
C6 0.0163(4) 0.0165(4) 0.0250(5) -0.0022(3) -0.0041(3) -0.0027(3)
C7 0.0183(4) 0.0153(4) 0.0168(4) -0.0010(3) -0.0039(3) -0.0008(3)
C8 0.0135(4) 0.0145(4) 0.0147(4) 0.0004(3) -0.0012(3) -0.0007(3)
C9 0.0122(3) 0.0131(4) 0.0142(4) 0.0002(3) -0.0001(3) -0.0001(3)
C10 0.0136(4) 0.0155(4) 0.0127(4) 0.0012(3) -0.0030(3) -0.0005(3)
C11 0.0111(3) 0.0123(3) 0.0133(4) 0.0002(3) -0.0024(3) -0.0003(3)
C12 0.0139(4) 0.0171(4) 0.0179(4) 0.0009(3) -0.0003(3) 0.0033(3)
C13 0.0186(4) 0.0171(4) 0.0227(5) 0.0035(3) -0.0046(3) 0.0039(3)
C14 0.0225(4) 0.0175(4) 0.0172(4) 0.0043(3) -0.0046(3) -0.0042(3)
C15 0.0174(4) 0.0216(4) 0.0173(4) 0.0013(3) 0.0019(3) -0.0040(3)
C16 0.0117(4) 0.0178(4) 0.0179(4) 0.0010(3) -0.0006(3) 0.0006(3)
C17 0.0183(4) 0.0176(4) 0.0154(4) 0.0017(3) -0.0050(3) -0.0020(3)

loop_
_atom_type_symbol
_atom_type_description
_atom_type_scat_dispersion_real
_atom_type_scat_dispersion_imag
_atom_type_scat_source
C C 0.0033 0.0016 'International Tables Vol C Tables 4.2.6.8 and 6.1.1.4'
H H 0.0000 0.0000 'International Tables Vol C Tables 4.2.6.8 and 6.1.1.4'
O O 0.0106 0.0060 'International Tables Vol C Tables 4.2.6.8 and 6.1.1.4'

loop_
_geom_angle_atom_site_label_1
_geom_angle_atom_site_label_2
_geom_angle_atom_site_label_3
_geom_angle
C10 C1 C9 126.46(8)
C10 C1 C2 127.14(8)
C9 C1 C2 106.37(8)
C1 C2 C3 105.84(7)
C4 C3 C2 104.12(8)
C5 C4 C9 120.82(9)
C5 C4 C3 127.97(9)
C9 C4 C3 111.21(8)
C6 C5 C4 118.70(9)
C5 C6 C7 120.75(9)
C8 C7 C6 120.77(9)
C7 C8 C9 118.92(9)
C8 C9 C4 119.80(8)
C8 C9 C1 130.69(8)
C4 C9 C1 109.47(8)
C1 C10 C17 121.38(8)
C1 C10 C11 121.62(7)
C17 C10 C11 116.96(8)
C16 C11 C12 119.22(8)
C16 C11 C10 120.20(8)
C12 C11 C10 120.44(8)
C11 C12 C13 119.98(9)
C14 C13 C12 120.24(9)
C13 C14 C15 119.96(9)
C16 C15 C14 119.85(10)
C15 C16 C11 120.62(8)
O2 C17 O1 122.13(8)
O2 C17 C10 124.21(9)
O1 C17 C10 113.64(8)

loop_
_geom_bond_atom_site_label_1
_geom_bond_atom_site_label_2
_geom_bond_distance
O1 C17 1.3254(12)
O2 C17 1.2372(11)
C1 C10 1.3600(13)
C1 C9 1.4823(12)
C1 C2 1.5223(13)
C2 C3 1.5443(15)
C3 C4 1.5053(14)
C4 C5 1.3968(14)
C4 C9 1.4065(13)
C5 C6 1.3909(15)
C6 C7 1.3980(15)
C7 C8 1.3915(13)
C8 C9 1.4041(13)
C10 C17 1.4782(12)
C10 C11 1.4919(12)
C11 C16 1.3949(14)
C11 C12 1.3974(12)
C12 C13 1.3984(13)
C13 C14 1.3868(16)
C14 C15 1.3927(14)
C15 C16 1.3911(13)

loop_
_geom_torsion_atom_site_label_1
_geom_torsion_atom_site_label_2
_geom_torsion_atom_site_label_3
_geom_torsion_atom_site_label_4
_geom_torsion
C10 C1 C2 C3 160.46(10)
C9 C1 C2 C3 -17.48(11)
C1 C2 C3 C4 15.23(11)
C2 C3 C4 C5 172.24(10)
C2 C3 C4 C9 -7.69(12)
C9 C4 C5 C6 2.57(15)
C3 C4 C5 C6 -177.35(10)
C4 C5 C6 C7 1.87(15)
C5 C6 C7 C8 -3.65(15)
C6 C7 C8 C9 0.91(14)
C7 C8 C9 C4 3.48(13)
C7 C8 C9 C1 -179.05(9)
C5 C4 C9 C8 -5.28(14)
C3 C4 C9 C8 174.65(8)
C5 C4 C9 C1 176.75(9)
C3 C4 C9 C1 -3.31(11)
C10 C1 C9 C8 17.54(16)
C2 C1 C9 C8 -164.51(9)
C10 C1 C9 C4 -164.79(10)
C2 C1 C9 C4 13.16(10)
C9 C1 C10 C17 -174.57(9)
C2 C1 C10 C17 7.89(16)
C9 C1 C10 C11 3.17(15)
C2 C1 C10 C11 -174.37(9)
C1 C10 C11 C16 -102.50(11)
C17 C10 C11 C16 75.33(11)
C1 C10 C11 C12 73.18(12)
C17 C10 C11 C12 -108.99(10)
C16 C11 C12 C13 2.64(14)
C10 C11 C12 C13 -173.09(8)
C11 C12 C13 C14 0.77(15)
C12 C13 C14 C15 -2.94(15)
C13 C14 C15 C16 1.69(15)
C14 C15 C16 C11 1.76(15)
C12 C11 C16 C15 -3.91(14)
C10 C11 C16 C15 171.83(8)
C1 C10 C17 O2 2.41(16)
C11 C10 C17 O2 -175.43(10)
C1 C10 C17 O1 -179.10(9)
C11 C10 C17 O1 3.06(13)
